data_2310569
loop_
_publ_author_name
'Dunitz, J.D.'

_publ_section_title
;
 Polymorphism in anhydrous cobalt sulphate
;
_journal_name_full 'Acta Crystallographica (1,1948-23,1967)'
_journal_page_first 737
_journal_page_last 740
_journal_volume 18
_journal_year 1965
_chemical_formula_sum 'Co O4 S'
_chemical_name_systematic 'Co S O4'
_space_group_IT_number 11
_symmetry_space_group_name_Hall '-P 2yb'
_symmetry_space_group_name_H-M 'P 1 21/m 1'
_cell_angle_alpha 90
_cell_angle_beta 96.4
_cell_angle_gamma 90
_cell_formula_units_Z 2
_cell_length_a 8.67
_cell_length_b 6.7
_cell_length_c 4.75
_cell_volume 274.203
_citation_journal_id_ASTM ACCRA9
_cod_data_source_file Dunitz_ACCRA9_1965_1884.cif
_cod_data_source_block Co1O4S1
_cod_original_cell_volume 274.2032
_cod_original_formula_sum 'Co1 O4 S1'
_cod_database_code 2310569

loop_
_symmetry_equiv_pos_as_xyz
x,y,z
-x,y+1/2,-z
-x,-y,-z
x,-y-1/2,z

loop_
_atom_site_label
_atom_site_type_symbol
_atom_site_fract_x
_atom_site_fract_y
_atom_site_fract_z
_atom_site_occupancy
_atom_site_U_iso_or_equiv
S1 S+6 0.32 0.25 -0.02 1 0.0
O1 O-2 0.38 0.25 -0.29 1 0.0
Co1 Co+2 0 0 0 1 0.0
O2 O-2 0.15 0.25 -0.08 1 0.0
O3 O-2 0.38 0.07 0.12 1 0.0
